data_7054581
loop_
_publ_author_name
'Ma\<ckov\'a, Michaela'
'Mik\<s\'atko, Ji\<r\'i'
'Budka, Jan'
'Eigner, V\'aclav'
'Cu\<r\'inov\'a, Petra'
'Lhot\'ak, Pavel'

_publ_section_title
;
 Chiral anion recognition by a ureido-thiacalix[4]arene ligand immobilized
 in the 1,3-alternate conformation
;
_journal_issue 2
_journal_name_full 'New J. Chem.'
_journal_page_first 1382
_journal_paper_doi 10.1039/C4NJ01956C
_journal_volume 39
_journal_year 2015
_chemical_formula_moiety 'C36 H20.00 N4 O12 S4'
_chemical_formula_sum 'C36 H20 N4 O12 S4'
_chemical_formula_weight 828.84
_space_group_IT_number 15
_symmetry_cell_setting monoclinic
_symmetry_space_group_name_Hall '-C 2yc'
_symmetry_space_group_name_H-M 'C 1 2/c 1'
_atom_sites_solution_hydrogens difmap
_atom_sites_solution_primary direct
_audit_update_record
;
2014-11-26 deposited with the CCDC.
2014-12-04 downloaded from the CCDC.
;
_cell_angle_alpha 90
_cell_angle_beta 105.953(10)
_cell_angle_gamma 90
_cell_formula_units_Z 4
_cell_length_a 11.2845(12)
_cell_length_b 18.1827(17)
_cell_length_c 18.8706(19)
_cell_measurement_reflns_used 15913
_cell_measurement_temperature 180
_cell_measurement_theta_max 77
_cell_measurement_theta_min 5
_cell_volume 3722.8(7)
_computing_cell_refinement 'CrysAlis, (Oxford Diffraction, 2002)'
_computing_data_collection 'Xcalibur, (Oxford Diffraction, 2002)'
_computing_data_reduction 'CrysAlis, (Oxford Diffraction, 2002)'
_computing_molecular_graphics 'CAMERON (Watkin et al., 1996)'
_computing_publication_material 'CRYSTALS (Betteridge et al., 2003)'
_computing_structure_refinement 'CRYSTALS (Betteridge et al., 2003)'
_computing_structure_solution 'SIR92 (Altomare et al., 1994)'
_diffrn_ambient_pressure 101
_diffrn_ambient_temperature 180
_diffrn_measured_fraction_theta_full 0.996
_diffrn_measured_fraction_theta_max 0.979
_diffrn_measurement_device Area
_diffrn_measurement_device_type 'Oxford Diffraction XCALIBUR'
_diffrn_measurement_method \w
_diffrn_radiation_monochromator graphite
_diffrn_radiation_type 'Cu K\a'
_diffrn_radiation_wavelength 1.54184
_diffrn_reflns_av_R_equivalents 0.111
_diffrn_reflns_limit_h_max 13
_diffrn_reflns_limit_h_min -14
_diffrn_reflns_limit_k_max 22
_diffrn_reflns_limit_k_min 0
_diffrn_reflns_limit_l_max 23
_diffrn_reflns_limit_l_min 0
_diffrn_reflns_number 41863
_diffrn_reflns_theta_full 73.144
_diffrn_reflns_theta_max 76.994
_diffrn_reflns_theta_min 4.746
_diffrn_standards_number 0
_exptl_absorpt_coefficient_mu 2.951
_exptl_absorpt_correction_T_max 0.65
_exptl_absorpt_correction_T_min 0.36
_exptl_absorpt_correction_type analytical
_exptl_absorpt_process_details
; 
 Analytical Absorption (De Meulenaer & Tompa, 1965) 
;
_exptl_crystal_colour yellow
_exptl_crystal_density_diffrn 1.479
_exptl_crystal_density_method 'not measured'
_exptl_crystal_description prism
_exptl_crystal_F_000 1696
_exptl_crystal_size_max 0.448
_exptl_crystal_size_mid 0.261
_exptl_crystal_size_min 0.145
_refine_diff_density_max 0.56
_refine_diff_density_min -0.75
_refine_ls_extinction_coef 42(4)
_refine_ls_extinction_method 'Larson (1970), Equation 22'
_refine_ls_goodness_of_fit_ref 0.9798
_refine_ls_hydrogen_treatment constr
_refine_ls_matrix_type full
_refine_ls_number_parameters 283
_refine_ls_number_reflns 3857
_refine_ls_number_restraints 16
_refine_ls_R_factor_all 0.1203
_refine_ls_R_factor_gt 0.1094
_refine_ls_shift/su_max 0.0035863
_refine_ls_shift/su_mean 0.0005259
_refine_ls_structure_factor_coef Fsqd
_refine_ls_weighting_details
;
 Method, part 1, Chebychev polynomial, (Watkin, 1994, Prince, 1982) 
 [weight] = 1.0/[A~0~*T~0~(x)+A~1~*T~1~(x) ... +A~n-1~]*T~n-1~(x)] 
 where A~i~ are the Chebychev coefficients listed below and x= Fcalc/Fmax 
 Method = Robust Weighting (Prince, 1982) 
 W = [weight] * [1-(deltaF/6*sigmaF)^2^]^2^ 
 A~i~ are: 
 0.247E+04 0.388E+04 0.223E+04 843. 160. 
;
_refine_ls_weighting_scheme calc
_refine_ls_wR_factor_all 0.2180
_refine_ls_wR_factor_gt 0.2151
_refine_ls_wR_factor_ref 0.2180
_reflns_limit_h_max 13
_reflns_limit_h_min -14
_reflns_limit_k_max 22
_reflns_limit_k_min 0
_reflns_limit_l_max 23
_reflns_limit_l_min 0
_reflns_number_gt 3203
_reflns_number_total 3857
_reflns_threshold_expression I>2.0\s(I)
_oxford_diffrn_Wilson_B_factor 4.55
_oxford_diffrn_Wilson_scale 0.15
_oxford_refine_ls_r_factor_ref 0.1203
_oxford_refine_ls_scale 2.47(5)
_oxford_reflns_number_all 3857
_oxford_reflns_threshold_expression_ref I>-3.0\s(I)
_cod_data_source_file c4nj01956c1.cif
_cod_data_source_block 4f
_cod_depositor_comments 'Adding full bibliography for 7054576--7054583.cif.'
_cod_original_sg_symbol_Hall '-C 2yc '
_cod_original_sg_symbol_H-M 'C 1 2/c 1 '
_cod_original_formula_sum 'C36 H20.00 N4 O12 S4'
_cod_database_code 7054581

loop_
_symmetry_equiv_pos_as_xyz
x,y,z
-x,-y,-z
x+1/2,y+1/2,z
-x+1/2,-y+1/2,-z
-x,y,-z+1/2
x,-y,z+1/2
-x+1/2,y+1/2,-z+1/2
x+1/2,-y+1/2,z+1/2

loop_
_atom_site_label
_atom_site_type_symbol
_atom_site_fract_x
_atom_site_fract_y
_atom_site_fract_z
_atom_site_U_iso_or_equiv
_atom_site_occupancy
_atom_site_adp_type
_atom_site_refinement_flags_posn
_atom_site_refinement_flags_adp
_atom_site_refinement_flags_occupancy
_atom_site_disorder_assembly
_atom_site_disorder_group
C1 C 0.7013(5) 0.2869(4) 0.6840(3) 0.0503 1.0000 Uani . . . . .
S2 S 0.69073(16) 0.34722(12) 0.60818(9) 0.0648 1.0000 Uani . . . . .
C3 C 0.5693(5) 0.4071(4) 0.6125(3) 0.0453 1.0000 Uani . . . . .
C4 C 0.4696(6) 0.4156(4) 0.5506(3) 0.0484 1.0000 Uani . . . . .
C5 C 0.3827(6) 0.4679(4) 0.5525(3) 0.0516 1.0000 Uani . . . . .
C6 C 0.3882(6) 0.5120(4) 0.6125(3) 0.0581 1.0000 Uani . . . . .
C7 C 0.4879(6) 0.5037(4) 0.6756(3) 0.0516 1.0000 Uani . . . . .
S8 S 0.5000 0.56435(14) 0.7500 0.0744 1.0000 Uani S T . . .
S9 S 0.5000 0.12914(12) 0.7500 0.0579 1.0000 Uani S T . . .
C10 C 0.6193(5) 0.1909(3) 0.7456(3) 0.0436 1.0000 Uani . . . . .
C11 C 0.7284(5) 0.1900(3) 0.8012(3) 0.0464 1.0000 Uani . . . . .
C12 C 0.8230(5) 0.2372(4) 0.7970(3) 0.0477 1.0000 Uani . . . . .
C13 C 0.8108(5) 0.2859(4) 0.7413(3) 0.0505 1.0000 Uani . . . . .
C14 C 0.5777(5) 0.4515(3) 0.6749(3) 0.0469 1.0000 Uani . . . . .
C15 C 0.6069(5) 0.2387(3) 0.6856(3) 0.0453 1.0000 Uani . . . . .
O16 O 0.6736(4) 0.4416(2) 0.7367(2) 0.0540 1.0000 Uani . . . . .
C17 C 0.7788(7) 0.4869(5) 0.7398(4) 0.0874 1.0000 Uani . . . . .
C18 C 0.8721(7) 0.4734(5) 0.8085(4) 0.0774 1.0000 Uani . . . . .
C19 C 0.9484(8) 0.4589(6) 0.8621(5) 0.1110 1.0000 Uani . . . . .
O20 O 0.5021(4) 0.2380(3) 0.6283(2) 0.0548 1.0000 Uani D . . . .
C21 C 0.5069(11) 0.1833(12) 0.5713(15) 0.0805 0.794(10) Uani D U P 1 1
C22 C 0.3929(10) 0.1867(6) 0.5121(5) 0.0762 0.794(10) Uani D . P 1 1
C23 C 0.2972(11) 0.1889(8) 0.4626(6) 0.1048 0.794(10) Uani D . P 1 1
N24 N 0.2767(6) 0.4785(4) 0.4869(3) 0.0715 1.0000 Uani . . . . .
O25 O 0.2750(5) 0.4454(3) 0.4310(2) 0.0800 1.0000 Uani . . . . .
O26 O 0.1951(6) 0.5205(5) 0.4930(3) 0.1202 1.0000 Uani . . . . .
N27 N 0.9409(5) 0.2318(4) 0.8544(3) 0.0620 1.0000 Uani . . . . .
O28 O 0.9596(6) 0.1778(4) 0.8947(3) 0.1011 1.0000 Uani . . . . .
O29 O 1.0163(5) 0.2814(4) 0.8585(3) 0.0894 1.0000 Uani . . . . .
C121 C 0.498(4) 0.180(5) 0.578(6) 0.0805 0.206(10) Uani D U P 1 2
C122 C 0.617(3) 0.1754(15) 0.5624(15) 0.0443 0.206(10) Uani D . P 1 2
C123 C 0.710(3) 0.171(2) 0.5481(18) 0.0692 0.206(10) Uani D . P 1 2
H111 H 0.7379 0.1585 0.8416 0.0536 1.0000 Uiso R . . . .
H131 H 0.8743 0.3188 0.7416 0.0594 1.0000 Uiso R . . . .
H171 H 0.7539 0.5382 0.7368 0.1022 1.0000 Uiso R . . . .
H172 H 0.8119 0.4744 0.6981 0.1021 1.0000 Uiso R . . . .
H191 H 1.0073 0.4508 0.9076 0.1293 1.0000 Uiso R . . . .
H61 H 0.3253 0.5463 0.6110 0.0691 1.0000 Uiso R . . . .
H41 H 0.4611 0.3867 0.5078 0.0559 1.0000 Uiso R . . . .
H212 H 0.5185 0.1353 0.5920 0.0877 0.794(10) Uiso R . P 1 1
H211 H 0.5734 0.1950 0.5516 0.0877 0.794(10) Uiso R . P 1 1
H231 H 0.2227 0.1906 0.4240 0.1176 0.794(10) Uiso R . P 1 1
H1212 H 0.5006 0.1372 0.6073 0.0876 0.206(10) Uiso R . P 1 2
H1211 H 0.4262 0.1791 0.5376 0.0876 0.206(10) Uiso R . P 1 2
H1231 H 0.7881 0.1675 0.5384 0.0980 0.206(10) Uiso R . P 1 2

loop_
_atom_site_aniso_label
_atom_site_aniso_U_11
_atom_site_aniso_U_22
_atom_site_aniso_U_33
_atom_site_aniso_U_23
_atom_site_aniso_U_13
_atom_site_aniso_U_12
C1 0.039(3) 0.071(4) 0.041(3) 0.012(3) 0.012(3) 0.007(3)
S2 0.0503(9) 0.0970(14) 0.0490(9) 0.0228(9) 0.0168(7) 0.0028(9)
C3 0.039(3) 0.058(4) 0.033(3) 0.010(3) 0.000(2) -0.010(3)
C4 0.054(4) 0.056(4) 0.029(3) 0.009(3) 0.000(2) -0.010(3)
C5 0.048(3) 0.069(4) 0.025(3) 0.009(3) -0.012(2) -0.005(3)
C6 0.062(4) 0.062(4) 0.036(3) 0.012(3) -0.010(3) 0.006(3)
C7 0.063(4) 0.051(4) 0.028(3) 0.007(3) -0.010(3) -0.005(3)
S8 0.117(2) 0.0446(13) 0.0421(12) 0.0000 -0.0113(13) 0.0000
S9 0.0573(14) 0.0337(11) 0.0856(18) 0.0000 0.0245(12) 0.0000
C10 0.043(3) 0.034(3) 0.055(3) 0.002(3) 0.016(3) 0.003(2)
C11 0.047(3) 0.044(3) 0.047(3) 0.005(3) 0.012(3) 0.011(3)
C12 0.041(3) 0.062(4) 0.041(3) 0.009(3) 0.011(3) 0.010(3)
C13 0.030(3) 0.076(4) 0.046(3) 0.009(3) 0.011(2) 0.004(3)
C14 0.043(3) 0.054(4) 0.033(3) 0.009(3) -0.007(2) -0.014(3)
C15 0.039(3) 0.050(3) 0.044(3) -0.002(3) 0.005(2) 0.008(3)
O16 0.045(2) 0.060(3) 0.039(2) 0.0160(19) -0.0192(18) -0.014(2)
C17 0.067(5) 0.097(6) 0.069(5) 0.032(5) -0.032(4) -0.048(5)
C18 0.059(4) 0.087(6) 0.062(5) 0.015(4) -0.023(4) -0.028(4)
C19 0.075(6) 0.153(10) 0.072(5) 0.035(6) -0.036(5) -0.058(6)
O20 0.045(2) 0.066(3) 0.049(2) 0.000(2) 0.0054(19) 0.003(2)
C21 0.079(6) 0.086(6) 0.065(7) -0.011(5) 0.000(5) 0.002(5)
C22 0.078(7) 0.094(8) 0.051(5) 0.007(5) 0.008(5) -0.035(6)
C23 0.098(9) 0.133(11) 0.071(7) 0.034(7) 0.003(6) -0.046(8)
N24 0.063(4) 0.100(5) 0.036(3) 0.015(3) -0.014(3) -0.001(4)
O25 0.088(4) 0.101(4) 0.031(2) 0.001(3) -0.016(2) -0.008(3)
O26 0.085(4) 0.185(8) 0.066(4) 0.020(4) -0.021(3) 0.061(5)
N27 0.042(3) 0.090(5) 0.052(3) 0.012(3) 0.010(3) 0.014(3)
O28 0.083(4) 0.118(5) 0.082(4) 0.042(4) -0.012(3) 0.010(4)
O29 0.048(3) 0.144(6) 0.070(4) 0.033(4) 0.005(3) -0.005(3)
C121 0.079(6) 0.086(6) 0.065(7) -0.011(5) 0.000(5) 0.002(5)
C122 0.061(19) 0.036(15) 0.044(15) -0.004(12) 0.028(14) 0.003(13)
C123 0.06(2) 0.08(3) 0.06(2) -0.037(19) 0.003(16) 0.027(18)

loop_
_atom_type_symbol
_atom_type_scat_dispersion_real
_atom_type_scat_dispersion_imag
_atom_type_scat_Cromer_Mann_a1
_atom_type_scat_Cromer_Mann_b1
_atom_type_scat_Cromer_Mann_a2
_atom_type_scat_Cromer_Mann_b2
_atom_type_scat_Cromer_Mann_a3
_atom_type_scat_Cromer_Mann_b3
_atom_type_scat_Cromer_Mann_a4
_atom_type_scat_Cromer_Mann_b4
_atom_type_scat_Cromer_Mann_c
_atom_type_scat_source
C 0.0181 0.0091 2.3100 20.8439 1.0200 10.2075 1.5886 0.5687 0.8650 51.6512 0.2156 'International Tables Vol C 4.2.6.8 and 6.1.1.4'
H 0.0000 0.0000 0.4930 10.5109 0.3229 26.1257 0.1402 3.1424 0.0408 57.7998 0.0030 'International Tables Vol C 4.2.6.8 and 6.1.1.4'
N 0.0311 0.0180 12.2126 0.0057 3.1322 9.8933 2.0125 28.9975 1.1663 0.5826 -11.5290 'International Tables Vol C 4.2.6.8 and 6.1.1.4'
O 0.0492 0.0322 3.0485 13.2771 2.2868 5.7011 1.5463 0.3239 0.8670 32.9089 0.2508 'International Tables Vol C 4.2.6.8 and 6.1.1.4'
S 0.3331 0.5567 6.9053 1.4679 5.2034 22.2151 1.4379 0.2536 1.5863 56.1720 0.8669 'International Tables Vol C 4.2.6.8 and 6.1.1.4'

loop_
_geom_angle_atom_site_label_1
_geom_angle_site_symmetry_1
_geom_angle_atom_site_label_2
_geom_angle_atom_site_label_3
_geom_angle
_geom_angle_publ_flag
S2 . C1 C13 118.5(5) yes
S2 . C1 C15 121.6(5) yes
C13 . C1 C15 119.8(6) yes
C1 . S2 C3 102.9(3) yes
S2 . C3 C4 119.2(5) yes
S2 . C3 C14 121.1(4) yes
C4 . C3 C14 119.4(6) yes
C3 . C4 C5 118.3(6) yes
C3 . C4 H41 121.6 no
C5 . C4 H41 120.1 no
C4 . C5 C6 123.7(5) yes
C4 . C5 N24 119.2(6) yes
C6 . C5 N24 117.1(6) yes
C5 . C6 C7 118.6(7) yes
C5 . C6 H61 120.0 no
C7 . C6 H61 121.4 no
C6 . C7 S8 118.5(5) yes
C6 . C7 C14 118.8(6) yes
S8 . C7 C14 122.6(4) yes
C7 5_656 S8 C7 102.4(4) yes
C10 5_656 S9 C10 101.4(4) yes
S9 . C10 C11 119.2(5) yes
S9 . C10 C15 121.4(5) yes
C11 . C10 C15 119.3(6) yes
C10 . C11 C12 119.3(6) yes
C10 . C11 H111 120.2 no
C12 . C11 H111 120.5 no
C11 . C12 C13 122.3(6) yes
C11 . C12 N27 118.1(6) yes
C13 . C12 N27 119.6(6) yes
C1 . C13 C12 119.2(6) yes
C1 . C13 H131 120.7 no
C12 . C13 H131 120.1 no
C3 . C14 C7 121.1(5) yes
C3 . C14 O16 119.5(6) yes
C7 . C14 O16 119.3(6) yes
C10 . C15 C1 120.1(5) yes
C10 . C15 O20 120.3(6) yes
C1 . C15 O20 119.5(5) yes
C14 . O16 C17 114.2(5) yes
O16 . C17 C18 109.2(6) yes
O16 . C17 H171 109.1 no
C18 . C17 H171 110.0 no
O16 . C17 H172 109.1 no
C18 . C17 H172 109.4 no
H171 . C17 H172 109.9 no
C17 . C18 C19 176.3(12) yes
C18 . C19 H191 174.7 no
C15 . O20 C21 112.7(8) yes
C15 . O20 C121 114(4) yes
O20 . C21 C22 109.2(9) yes
O20 . C21 H212 110.4 no
C22 . C21 H212 110.3 no
O20 . C21 H211 109.0 no
C22 . C21 H211 108.4 no
H212 . C21 H211 109.5 no
C21 . C22 C23 179.4(13) yes
C22 . C23 H231 179.9 no
C5 . N24 O25 118.7(7) yes
C5 . N24 O26 117.3(6) yes
O25 . N24 O26 124.0(6) yes
C12 . N27 O28 118.5(7) yes
C12 . N27 O29 118.0(6) yes
O28 . N27 O29 123.5(6) yes
O20 . C121 C122 108.7(10) yes
O20 . C121 H1212 103.5 no
C122 . C121 H1212 100.8 no
O20 . C121 H1211 114.7 no
C122 . C121 H1211 117.8 no
H1212 . C121 H1211 109.5 no
C121 . C122 C123 178(4) yes
C122 . C123 H1231 177.7 no

loop_
_geom_bond_atom_site_label_1
_geom_bond_atom_site_label_2
_geom_bond_site_symmetry_2
_geom_bond_distance
_geom_bond_publ_flag
C1 S2 . 1.782(6) yes
C1 C13 . 1.400(8) yes
C1 C15 . 1.386(9) yes
S2 C3 . 1.770(7) yes
C3 C4 . 1.390(7) yes
C3 C14 . 1.409(9) yes
C4 C5 . 1.374(9) yes
C4 H41 . 0.946 no
C5 C6 . 1.374(9) yes
C5 N24 . 1.479(7) yes
C6 C7 . 1.404(8) yes
C6 H61 . 0.939 no
C7 S8 . 1.761(6) yes
C7 C14 . 1.391(9) yes
S9 C10 5_656 1.772(6) yes
S9 C10 . 1.772(6) yes
C10 C11 . 1.381(8) yes
C10 C15 . 1.404(8) yes
C11 C12 . 1.388(9) yes
C11 H111 . 0.937 no
C12 C13 . 1.352(8) yes
C12 N27 . 1.470(8) yes
C13 H131 . 0.932 no
C14 O16 . 1.368(6) yes
C15 O20 . 1.365(7) yes
O16 C17 . 1.433(8) yes
C17 C18 . 1.449(9) yes
C17 H171 . 0.972 no
C17 H172 . 0.986 no
C18 C19 . 1.164(10) yes
C19 H191 . 0.943 no
O20 C21 . 1.477(13) yes
O20 C121 . 1.41(3) yes
C21 C22 . 1.46(2) yes
C21 H212 . 0.950 no
C21 H211 . 0.950 no
C22 C23 . 1.219(13) yes
C23 H231 . 0.950 no
N24 O25 . 1.210(8) yes
N24 O26 . 1.225(9) yes
N27 O28 . 1.224(8) yes
N27 O29 . 1.228(8) yes
C121 C122 . 1.45(3) yes
C121 H1212 . 0.950 no
C121 H1211 . 0.950 no
C122 C123 . 1.16(3) yes
C123 H1231 . 0.950 no

loop_
_geom_hbond_atom_site_label_D
_geom_hbond_atom_site_label_H
_geom_hbond_atom_site_label_A
_geom_hbond_site_symmetry_A
_geom_hbond_angle_DHA
_geom_hbond_distance_DH
_geom_hbond_distance_HA
_geom_hbond_distance_DA
_geom_hbond_publ_flag
C11 H111 O25 8_555 167 0.937 2.490 3.410(7) yes
C19 H191 O26 6_665 151 0.943 2.342 3.20(2) yes
C4 H41 O28 8_454 173 0.946 2.433 3.372(9) yes
